data_4119662
loop_
_publ_author_name
'Jun Nakazawa'
'Shota Terada'
'Masaki Yamada'
'Shiro Hikichi'

_publ_contact_author_address
;
  Departmet of Material & Life Chemistry, Faculty of Engineering,
 Kanagawa University
  3-27-1 Rokkakubashi, Kanagawa-ku, Yokohama-city, 222-8686, JAPAN
;
_publ_contact_author_email jnaka@kanagawa-u.ac.jp
_publ_contact_author_fax +81-45-413-9770
_publ_contact_author_name 'Jun Nakazawa'
_publ_contact_author_phone +81-45-481-5661(ext.3889)
_publ_section_title
;
 Structural Characterization and Oxidation Reactivity of a Nickel(II)
 Acylperoxo Complex
;
_journal_name_full 'Journal of the American Chemical Society'
_journal_page_first 6010
_journal_page_last 6013
_journal_paper_doi 10.1021/ja4020277
_journal_volume 135
_journal_year 2013
_chemical_compound_source 'synthesis as described'
_chemical_formula_moiety 'C22 H17 B Cl F9 N6 Ni O2, C3.5 H4'
_chemical_formula_sum 'C25.5 H21 B Cl F9 N6 Ni O2'
_chemical_formula_weight 719.45
_chemical_name_common '[Ni(TP CF3Me)mCBA] 0.5Toluene'
_chemical_name_systematic
;
[(3-Chlorobenzoato){Hydrotris(5-methyl-3-(trifluoro)methyl-
pyrazoryl)borato}nickel(II)] 0.5 toluene
;
_space_group_IT_number 14
_symmetry_cell_setting monoclinic
_symmetry_Int_Tables_number 14
_symmetry_space_group_name_Hall '-P 2yn'
_symmetry_space_group_name_H-M 'P 1 21/n 1'
_atom_sites_solution_hydrogens geom
_atom_sites_solution_primary direct
_atom_sites_solution_secondary difmap
_audit_creation_method SHELXL-97
_cell_angle_alpha 90.00
_cell_angle_beta 94.212(3)
_cell_angle_gamma 90.00
_cell_formula_units_Z 4
_cell_length_a 13.350(3)
_cell_length_b 8.5172(17)
_cell_length_c 26.064(5)
_cell_measurement_reflns_used 8396
_cell_measurement_temperature 113(2)
_cell_measurement_theta_max 27.4839
_cell_measurement_theta_min 1.6665
_cell_volume 2955.6(11)
_computing_cell_refinement 'CrystalClear (Rigaku Inc., 2007)'
_computing_data_collection 'CrystalClear (Rigaku Inc., 2007)'
_computing_data_reduction 'CrystalClear (Rigaku Inc., 2007), SORTAV (Blessing, 1995)'
_computing_molecular_graphics 'Ortep-3 for Windows (Farrugia, 1997)'
_computing_publication_material 'WinGX publication routines (Farrugia, 1999)'
_computing_structure_refinement 'SHELXL-97 (Sheldrick, 2008)'
_computing_structure_solution 'SIR92 (Giacovazzo et al, 1993)'
_diffrn_ambient_temperature 113.1500
_diffrn_detector_area_resol_mean 28.5714
_diffrn_measured_fraction_theta_full 0.991
_diffrn_measured_fraction_theta_max 0.991
_diffrn_measurement_details
;
scan:
    Number of images: 360
               Slice: -110.0000 - 70.0000
         Image width: 0.5000
            Exp time: 20.0000
       Rotation axis: Omega
               Omega: 0.0000
                 Chi: 45.0000
                 Phi: 0.0000
                 XTD: 44.8163
              2theta: -20.1904
scan:
    Number of images: 360
               Slice: -110.0000 - 70.0000
         Image width: 0.5000
            Exp time: 20.0000
       Rotation axis: Omega
               Omega: 0.0000
                 Chi: 45.0000
                 Phi: 90.0000
                 XTD: 44.8163
              2theta: -20.1904

;
_diffrn_measurement_device
;
Saturn70 (2x2 bin mode)
;
_diffrn_measurement_device_details
;
AFC10: Fixed Chi 2 circle
;
_diffrn_measurement_method \w
_diffrn_orient_matrix_type d*Trek
_diffrn_orient_matrix_UB_11 -0.0631
_diffrn_orient_matrix_UB_12 -0.0265
_diffrn_orient_matrix_UB_13 -0.0310
_diffrn_orient_matrix_UB_21 0.0632
_diffrn_orient_matrix_UB_22 -0.0512
_diffrn_orient_matrix_UB_23 -0.0847
_diffrn_orient_matrix_UB_31 0.0005
_diffrn_orient_matrix_UB_32 -0.0328
_diffrn_orient_matrix_UB_33 0.0202
_diffrn_radiation_detector CCD
_diffrn_radiation_monochromator 'Graphite Monochromator'
_diffrn_radiation_source 'Rotating Anode'
_diffrn_radiation_type MoK\a
_diffrn_radiation_wavelength 0.71073
_diffrn_reflns_av_R_equivalents 0.0480
_diffrn_reflns_av_sigmaI/netI 0.1571
_diffrn_reflns_limit_h_max 17
_diffrn_reflns_limit_h_min -17
_diffrn_reflns_limit_k_max 11
_diffrn_reflns_limit_k_min 0
_diffrn_reflns_limit_l_max 33
_diffrn_reflns_limit_l_min 0
_diffrn_reflns_number 7160
_diffrn_reflns_reduction_process 'Lp corrections applied'
_diffrn_reflns_theta_full 27.48
_diffrn_reflns_theta_max 27.48
_diffrn_reflns_theta_min 1.6665
_diffrn_source_current 60.0000
_diffrn_source_power 3.0000
_diffrn_source_voltage 50.0000
_exptl_absorpt_coefficient_mu 0.840
_exptl_absorpt_correction_T_max 0.9032
_exptl_absorpt_correction_T_min 0.8471
_exptl_absorpt_correction_type numerical
_exptl_absorpt_process_details
;numerical (Based on real shape of the crystal) absorption
correction was parformed on CrystalClear (Rigaku Inc., 2007)
with FS_ABSCOR method.
;
_exptl_crystal_colour Green
_exptl_crystal_density_diffrn 1.617
_exptl_crystal_description Block
_exptl_crystal_F_000 1452
_exptl_crystal_size_max 0.2000
_exptl_crystal_size_mid 0.2000
_exptl_crystal_size_min 0.1500
_refine_diff_density_max 0.764
_refine_diff_density_min -0.531
_refine_diff_density_rms 0.091
_refine_ls_extinction_method none
_refine_ls_goodness_of_fit_ref 1.188
_refine_ls_hydrogen_treatment mixed
_refine_ls_matrix_type full
_refine_ls_number_parameters 431
_refine_ls_number_reflns 6712
_refine_ls_number_restraints 38
_refine_ls_restrained_S_all 1.188
_refine_ls_R_factor_all 0.0712
_refine_ls_R_factor_gt 0.0658
_refine_ls_shift/su_max 0.002
_refine_ls_shift/su_mean 0.000
_refine_ls_structure_factor_coef Fsqd
_refine_ls_weighting_details 'calc w=1/[\s^2^(Fo^2^)+(0.0001P)^2^+3.6509P] where P=(Fo^2^+2Fc^2^)/3'
_refine_ls_weighting_scheme calc
_refine_ls_wR_factor_gt 0.1584
_refine_ls_wR_factor_ref 0.1613
_reflns_number_gt 5777
_reflns_number_total 6712
_reflns_threshold_expression >2\s(I)
_cod_data_source_file ja4020277_si_002_3.cif
_cod_data_source_block 02
_cod_original_sg_symbol_H-M 'P 21/n'
_cod_original_formula_sum 'C25.50 H21 B Cl F9 N6 Ni O2'
_cod_database_code 4119662

loop_
_symmetry_equiv_pos_as_xyz
'x, y, z'
'-x+1/2, y+1/2, -z+1/2'
'-x, -y, -z'
'x-1/2, -y-1/2, z-1/2'

loop_
_atom_site_label
_atom_site_type_symbol
_atom_site_fract_x
_atom_site_fract_y
_atom_site_fract_z
_atom_site_U_iso_or_equiv
_atom_site_adp_type
_atom_site_occupancy
_atom_site_symmetry_multiplicity
_atom_site_calc_flag
_atom_site_refinement_flags
Ni1 Ni 0.49494(3) 0.03494(5) 0.192431(17) 0.01438(15) Uani 1 1 d .
Cl1 Cl 0.28094(10) -0.41191(17) -0.02751(5) 0.0469(3) Uani 1 1 d .
F4 F 0.21963(18) 0.3964(3) 0.15820(9) 0.0279(5) Uani 1 1 d .
F2 F 0.49937(19) -0.5498(3) 0.21039(10) 0.0299(6) Uani 1 1 d .
F6 F 0.35186(17) 0.2839(3) 0.13310(9) 0.0247(5) Uani 1 1 d .
F9 F 0.77309(18) 0.3865(3) 0.17035(10) 0.0300(6) Uani 1 1 d .
F7 F 0.63309(17) 0.2834(3) 0.13999(9) 0.0261(5) Uani 1 1 d .
O1 O 0.4074(2) -0.0560(3) 0.13166(10) 0.0216(6) Uani 1 1 d .
F3 F 0.5617(2) -0.3643(3) 0.16645(10) 0.0342(6) Uani 1 1 d .
F1 F 0.4023(2) -0.3821(3) 0.17059(11) 0.0365(6) Uani 1 1 d .
F8 F 0.76476(17) 0.1394(3) 0.15406(10) 0.0279(5) Uani 1 1 d .
F5 F 0.21956(17) 0.1475(3) 0.14410(10) 0.0275(5) Uani 1 1 d .
N2 N 0.5009(2) -0.0976(4) 0.29540(12) 0.0159(6) Uani 1 1 d .
O2 O 0.5708(2) -0.0411(3) 0.13156(10) 0.0219(6) Uani 1 1 d .
N3 N 0.3926(2) 0.1526(3) 0.23054(11) 0.0144(6) Uani 1 1 d .
N1 N 0.4967(2) -0.1428(4) 0.24477(11) 0.0151(6) Uani 1 1 d .
N5 N 0.6046(2) 0.1503(4) 0.23501(12) 0.0168(6) Uani 1 1 d .
N6 N 0.5962(2) 0.1564(4) 0.28679(12) 0.0166(6) Uani 1 1 d .
C14 C 0.6727(3) 0.2418(4) 0.30988(15) 0.0196(7) Uani 1 1 d .
C6 C 0.2762(3) 0.2669(4) 0.16338(15) 0.0189(7) Uani 1 1 d .
N4 N 0.4079(2) 0.1590(4) 0.28289(11) 0.0156(6) Uani 1 1 d .
C17 C 0.4824(3) -0.1645(5) 0.05899(15) 0.0215(8) Uani 1 1 d .
C11 C 0.7140(3) 0.2598(4) 0.17262(15) 0.0189(7) Uani 1 1 d .
C4 C 0.5041(3) -0.2251(5) 0.32672(15) 0.0196(7) Uani 1 1 d .
C8 C 0.2740(3) 0.3055(4) 0.26188(15) 0.0191(7) Uani 1 1 d .
H8 H 0.2172 0.3721 0.2635 0.023 Uiso 1 1 calc R
C20 C 0.4740(4) -0.3272(6) -0.03377(16) 0.0331(10) Uani 1 1 d .
H20 H 0.4711 -0.3854 -0.0649 0.040 Uiso 1 1 calc R
C3 C 0.5007(3) -0.3561(5) 0.29580(16) 0.0234(8) Uani 1 1 d .
H3 H 0.5011 -0.4626 0.3066 0.028 Uiso 1 1 calc R
C1 C 0.4904(3) -0.3975(5) 0.19789(16) 0.0229(8) Uani 1 1 d .
C7 C 0.3121(3) 0.2421(4) 0.21808(14) 0.0161(7) Uani 1 1 d .
C18 C 0.3942(3) -0.2380(5) 0.04089(15) 0.0249(8) Uani 1 1 d .
H18 H 0.3364 -0.2343 0.0600 0.030 Uiso 1 1 calc R
C9 C 0.3367(3) 0.2505(4) 0.30255(14) 0.0172(7) Uani 1 1 d .
C2 C 0.4964(2) -0.3008(4) 0.24544(14) 0.0173(7) Uani 1 1 d .
C12 C 0.6858(2) 0.2344(4) 0.22614(14) 0.0170(7) Uani 1 1 d .
C5 C 0.5120(3) -0.2135(5) 0.38400(15) 0.0271(9) Uani 1 1 d .
H5A H 0.5760 -0.1642 0.3956 0.041 Uiso 1 1 calc R
H5B H 0.5087 -0.3189 0.3989 0.041 Uiso 1 1 calc R
H5C H 0.4564 -0.1499 0.3951 0.041 Uiso 1 1 calc R
C10 C 0.3329(3) 0.2779(5) 0.35910(15) 0.0230(8) Uani 1 1 d .
H10A H 0.3327 0.1768 0.3770 0.034 Uiso 1 1 calc R
H10B H 0.2716 0.3360 0.3654 0.034 Uiso 1 1 calc R
H10C H 0.3917 0.3389 0.3719 0.034 Uiso 1 1 calc R
C16 C 0.4875(3) -0.0822(4) 0.10943(14) 0.0175(7) Uani 1 1 d .
C19 C 0.3919(3) -0.3168(5) -0.00551(17) 0.0311(10) Uani 1 1 d .
B1 B 0.5039(3) 0.0789(5) 0.30878(15) 0.0168(8) Uani 1 1 d D
C22 C 0.5670(3) -0.1703(5) 0.03071(16) 0.0280(9) Uani 1 1 d .
H22 H 0.6275 -0.1199 0.0431 0.034 Uiso 1 1 calc R
C13 C 0.7321(3) 0.2939(5) 0.27182(16) 0.0224(8) Uani 1 1 d .
H13 H 0.7911 0.3563 0.2759 0.027 Uiso 1 1 calc R
C21 C 0.5620(4) -0.2510(6) -0.01598(16) 0.0350(10) Uani 1 1 d .
H21 H 0.6190 -0.2540 -0.0358 0.042 Uiso 1 1 calc R
C15 C 0.6862(3) 0.2660(5) 0.36651(15) 0.0253(8) Uani 1 1 d .
H15A H 0.6297 0.3273 0.3778 0.038 Uiso 1 1 calc R
H15B H 0.7490 0.3228 0.3751 0.038 Uiso 1 1 calc R
H15C H 0.6887 0.1640 0.3839 0.038 Uiso 1 1 calc R
C23 C 0.4590(9) 0.3031(15) 0.4847(4) 0.090(3) Uani 0.75 1 d PDU
C25 C 0.6356(10) 0.3144(18) 0.4987(4) 0.072(4) Uani 0.50 1 d PDU
C24 C 0.5515(9) 0.228(2) 0.4860(4) 0.075(3) Uani 0.50 1 d PDU
C27 C 0.4535(7) 0.4583(11) 0.4944(2) 0.080(2) Uani 1 1 d DU
C26 C 0.6432(9) 0.4686(13) 0.5083(3) 0.075(3) Uani 0.75 1 d PDU
H1 H 0.506(3) 0.091(5) 0.3502(8) 0.020(11) Uiso 1 1 d D

loop_
_atom_site_aniso_label
_atom_site_aniso_U_11
_atom_site_aniso_U_22
_atom_site_aniso_U_33
_atom_site_aniso_U_23
_atom_site_aniso_U_13
_atom_site_aniso_U_12
Ni1 0.0108(2) 0.0136(3) 0.0188(3) -0.00052(16) 0.00147(17) -0.00012(15)
Cl1 0.0455(7) 0.0536(8) 0.0397(6) -0.0165(6) -0.0090(5) -0.0088(6)
F4 0.0254(11) 0.0233(13) 0.0341(13) -0.0007(10) -0.0046(10) 0.0099(9)
F2 0.0348(14) 0.0110(12) 0.0438(15) -0.0017(10) 0.0025(11) 0.0004(9)
F6 0.0248(11) 0.0275(13) 0.0221(11) 0.0013(9) 0.0032(9) 0.0005(9)
F9 0.0279(12) 0.0261(13) 0.0372(13) -0.0006(11) 0.0110(10) -0.0122(10)
F7 0.0222(11) 0.0310(13) 0.0249(11) 0.0048(10) 0.0008(9) -0.0013(9)
O1 0.0170(12) 0.0244(14) 0.0233(13) -0.0048(11) 0.0010(10) -0.0006(10)
F3 0.0419(15) 0.0269(13) 0.0358(14) -0.0077(11) 0.0164(12) -0.0111(11)
F1 0.0353(14) 0.0277(14) 0.0439(15) -0.0124(12) -0.0141(12) 0.0078(11)
F8 0.0229(11) 0.0268(13) 0.0352(13) -0.0075(10) 0.0107(10) 0.0011(9)
F5 0.0192(11) 0.0242(13) 0.0378(13) -0.0050(10) -0.0071(9) -0.0026(9)
N2 0.0127(13) 0.0153(16) 0.0198(14) 0.0035(12) 0.0016(11) 0.0015(11)
O2 0.0177(12) 0.0247(15) 0.0236(13) -0.0053(11) 0.0026(10) -0.0004(10)
N3 0.0125(13) 0.0107(15) 0.0198(14) 0.0003(11) -0.0010(11) 0.0010(11)
N1 0.0105(13) 0.0149(16) 0.0200(14) 0.0001(12) 0.0015(11) 0.0006(11)
N5 0.0149(13) 0.0144(16) 0.0214(14) -0.0007(12) 0.0032(11) 0.0006(11)
N6 0.0151(14) 0.0153(16) 0.0192(14) 0.0002(12) 0.0001(11) -0.0005(11)
C14 0.0156(16) 0.0162(18) 0.0264(18) -0.0002(15) -0.0030(14) -0.0022(14)
C6 0.0114(15) 0.0154(18) 0.0294(19) 0.0009(15) -0.0027(13) 0.0002(13)
N4 0.0139(13) 0.0145(16) 0.0185(14) -0.0024(12) 0.0026(11) 0.0013(11)
C17 0.0247(18) 0.018(2) 0.0218(18) 0.0001(15) 0.0015(14) 0.0052(15)
C11 0.0128(15) 0.0155(18) 0.0286(18) -0.0020(15) 0.0041(14) -0.0019(13)
C4 0.0122(15) 0.020(2) 0.0265(18) 0.0050(15) 0.0017(13) -0.0015(13)
C8 0.0132(15) 0.0148(18) 0.0293(19) -0.0029(15) 0.0005(14) 0.0044(13)
C20 0.042(2) 0.038(3) 0.0185(18) -0.0076(17) -0.0017(17) 0.014(2)
C3 0.0211(18) 0.015(2) 0.034(2) 0.0090(16) 0.0023(15) -0.0027(14)
C1 0.0201(18) 0.016(2) 0.033(2) 0.0004(15) 0.0031(15) -0.0018(14)
C7 0.0137(15) 0.0121(17) 0.0228(17) 0.0011(14) 0.0023(13) -0.0002(12)
C18 0.0242(19) 0.026(2) 0.0240(18) -0.0025(16) 0.0006(15) 0.0029(16)
C9 0.0136(15) 0.0141(18) 0.0244(17) -0.0029(14) 0.0043(13) 0.0006(13)
C2 0.0122(15) 0.0124(18) 0.0272(18) 0.0002(14) 0.0016(13) 0.0003(12)
C12 0.0091(14) 0.0167(18) 0.0250(17) -0.0004(14) 0.0002(13) -0.0003(12)
C5 0.0241(19) 0.032(2) 0.0252(19) 0.0100(17) 0.0007(15) 0.0002(17)
C10 0.0226(18) 0.023(2) 0.0237(18) -0.0008(15) 0.0043(14) 0.0042(15)
C16 0.0183(16) 0.0140(18) 0.0205(17) 0.0013(14) 0.0047(13) 0.0011(13)
C19 0.033(2) 0.028(2) 0.030(2) -0.0057(18) -0.0129(18) 0.0010(18)
B1 0.0156(18) 0.013(2) 0.022(2) -0.0004(15) 0.0020(15) -0.0017(14)
C22 0.027(2) 0.034(2) 0.0227(19) 0.0004(17) 0.0048(16) 0.0051(17)
C13 0.0138(16) 0.020(2) 0.034(2) -0.0054(16) 0.0007(15) -0.0027(14)
C21 0.036(2) 0.048(3) 0.0212(19) -0.0052(19) 0.0031(17) 0.013(2)
C15 0.0216(18) 0.028(2) 0.0255(19) 0.0010(16) -0.0018(15) -0.0037(16)
C23 0.088(6) 0.137(8) 0.045(5) -0.002(6) 0.002(5) -0.012(7)
C25 0.066(7) 0.112(9) 0.039(6) -0.012(7) 0.020(6) -0.023(7)
C24 0.058(7) 0.125(9) 0.043(6) -0.007(7) 0.015(6) -0.026(5)
C27 0.106(7) 0.103(6) 0.030(3) 0.012(3) -0.009(4) -0.020(5)
C26 0.091(8) 0.091(7) 0.041(4) 0.010(4) -0.013(5) -0.008(6)

loop_
_atom_type_symbol
_atom_type_description
_atom_type_scat_dispersion_real
_atom_type_scat_dispersion_imag
_atom_type_scat_source
C C 0.0033 0.0016 'International Tables Vol C Tables 4.2.6.8 and 6.1.1.4'
H H 0.0000 0.0000 'International Tables Vol C Tables 4.2.6.8 and 6.1.1.4'
N N 0.0061 0.0033 'International Tables Vol C Tables 4.2.6.8 and 6.1.1.4'
O O 0.0106 0.0060 'International Tables Vol C Tables 4.2.6.8 and 6.1.1.4'
F F 0.0171 0.0103 'International Tables Vol C Tables 4.2.6.8 and 6.1.1.4'
Cl Cl 0.1484 0.1585 'International Tables Vol C Tables 4.2.6.8 and 6.1.1.4'
Ni Ni 0.3393 1.1124 'International Tables Vol C Tables 4.2.6.8 and 6.1.1.4'
B B 0.0013 0.0007 'International Tables Vol C Tables 4.2.6.8 and 6.1.1.4'

loop_
_geom_angle_atom_site_label_1
_geom_angle_atom_site_label_2
_geom_angle_atom_site_label_3
_geom_angle
_geom_angle_site_symmetry_1
_geom_angle_site_symmetry_3
N3 Ni1 N5 88.74(12) . .
N3 Ni1 N1 90.82(12) . .
N5 Ni1 N1 91.20(12) . .
N3 Ni1 O2 158.58(12) . .
N5 Ni1 O2 101.47(11) . .
N1 Ni1 O2 107.55(12) . .
N3 Ni1 O1 101.55(11) . .
N5 Ni1 O1 162.69(12) . .
N1 Ni1 O1 102.40(12) . .
O2 Ni1 O1 64.42(11) . .
N3 Ni1 C16 132.29(12) . .
N5 Ni1 C16 133.01(12) . .
N1 Ni1 C16 107.17(12) . .
O2 Ni1 C16 32.10(11) . .
O1 Ni1 C16 32.34(11) . .
C16 O1 Ni1 88.2(2) . .
C4 N2 N1 110.6(3) . .
C4 N2 B1 130.1(3) . .
N1 N2 B1 119.3(3) . .
C16 O2 Ni1 88.4(2) . .
C7 N3 N4 106.2(3) . .
C7 N3 Ni1 136.5(2) . .
N4 N3 Ni1 117.1(2) . .
C2 N1 N2 105.5(3) . .
C2 N1 Ni1 138.8(3) . .
N2 N1 Ni1 115.7(2) . .
C12 N5 N6 106.2(3) . .
C12 N5 Ni1 136.9(3) . .
N6 N5 Ni1 116.9(2) . .
C14 N6 N5 110.2(3) . .
C14 N6 B1 131.2(3) . .
N5 N6 B1 118.5(3) . .
N6 C14 C13 107.8(3) . .
N6 C14 C15 123.1(3) . .
C13 C14 C15 129.1(3) . .
F6 C6 F4 107.3(3) . .
F6 C6 F5 106.9(3) . .
F4 C6 F5 106.8(3) . .
F6 C6 C7 112.2(3) . .
F4 C6 C7 110.8(3) . .
F5 C6 C7 112.6(3) . .
C9 N4 N3 110.0(3) . .
C9 N4 B1 131.5(3) . .
N3 N4 B1 118.2(3) . .
C18 C17 C22 120.3(4) . .
C18 C17 C16 119.8(3) . .
C22 C17 C16 119.8(4) . .
F8 C11 F7 106.9(3) . .
F8 C11 F9 106.6(3) . .
F7 C11 F9 107.5(3) . .
F8 C11 C12 113.4(3) . .
F7 C11 C12 111.7(3) . .
F9 C11 C12 110.4(3) . .
N2 C4 C3 107.4(3) . .
N2 C4 C5 123.1(4) . .
C3 C4 C5 129.6(4) . .
C9 C8 C7 105.1(3) . .
C9 C8 H8 127.5 . .
C7 C8 H8 127.5 . .
C19 C20 C21 118.7(4) . .
C19 C20 H20 120.6 . .
C21 C20 H20 120.6 . .
C4 C3 C2 106.0(3) . .
C4 C3 H3 127.0 . .
C2 C3 H3 127.0 . .
F3 C1 F1 107.0(3) . .
F3 C1 F2 107.5(3) . .
F1 C1 F2 106.5(3) . .
F3 C1 C2 113.5(3) . .
F1 C1 C2 112.4(3) . .
F2 C1 C2 109.6(3) . .
N3 C7 C8 110.9(3) . .
N3 C7 C6 120.7(3) . .
C8 C7 C6 128.3(3) . .
C19 C18 C17 118.8(4) . .
C19 C18 H18 120.6 . .
C17 C18 H18 120.6 . .
N4 C9 C8 107.8(3) . .
N4 C9 C10 122.5(3) . .
C8 C9 C10 129.7(3) . .
N1 C2 C3 110.5(3) . .
N1 C2 C1 122.9(3) . .
C3 C2 C1 126.5(4) . .
N5 C12 C13 111.2(3) . .
N5 C12 C11 120.4(3) . .
C13 C12 C11 128.4(3) . .
C4 C5 H5A 109.5 . .
C4 C5 H5B 109.5 . .
H5A C5 H5B 109.5 . .
C4 C5 H5C 109.5 . .
H5A C5 H5C 109.5 . .
H5B C5 H5C 109.5 . .
C9 C10 H10A 109.5 . .
C9 C10 H10B 109.5 . .
H10A C10 H10B 109.5 . .
C9 C10 H10C 109.5 . .
H10A C10 H10C 109.5 . .
H10B C10 H10C 109.5 . .
O2 C16 O1 118.9(3) . .
O2 C16 C17 121.1(3) . .
O1 C16 C17 120.0(3) . .
O2 C16 Ni1 59.47(19) . .
O1 C16 Ni1 59.49(18) . .
C17 C16 Ni1 176.7(3) . .
C20 C19 C18 122.4(4) . .
C20 C19 Cl1 119.1(3) . .
C18 C19 Cl1 118.5(4) . .
N2 B1 N6 109.9(3) . .
N2 B1 N4 108.7(3) . .
N6 B1 N4 107.8(3) . .
N2 B1 H1 108(2) . .
N6 B1 H1 111(2) . .
N4 B1 H1 111(2) . .
C21 C22 C17 119.3(4) . .
C21 C22 H22 120.3 . .
C17 C22 H22 120.3 . .
C14 C13 C12 104.7(3) . .
C14 C13 H13 127.6 . .
C12 C13 H13 127.6 . .
C20 C21 C22 120.4(4) . .
C20 C21 H21 119.8 . .
C22 C21 H21 119.8 . .
C14 C15 H15A 109.5 . .
C14 C15 H15B 109.5 . .
H15A C15 H15B 109.5 . .
C14 C15 H15C 109.5 . .
H15A C15 H15C 109.5 . .
H15B C15 H15C 109.5 . .
C27 C23 C24 120.5(12) . .
C26 C25 C24 128.7(15) . .
C25 C24 C23 118.1(14) . .
C23 C27 C26 118.6(9) . 3_666
C23 C27 C27 117.5(12) . 3_666
C26 C27 C27 123.8(11) 3_666 3_666
C25 C26 C27 111.2(11) . 3_666

loop_
_geom_bond_atom_site_label_1
_geom_bond_atom_site_label_2
_geom_bond_distance
_geom_bond_site_symmetry_2
Ni1 N3 2.014(3) .
Ni1 N5 2.025(3) .
Ni1 N1 2.037(3) .
Ni1 O2 2.049(3) .
Ni1 O1 2.050(3) .
Ni1 C16 2.378(4) .
Cl1 C19 1.747(4) .
F4 C6 1.338(4) .
F2 C1 1.341(5) .
F6 C6 1.335(4) .
F9 C11 1.340(4) .
F7 C11 1.340(4) .
O1 C16 1.273(4) .
F3 C1 1.331(5) .
F1 C1 1.336(4) .
F8 C11 1.339(4) .
F5 C6 1.343(4) .
N2 C4 1.357(5) .
N2 N1 1.371(4) .
N2 B1 1.544(5) .
O2 C16 1.264(4) .
N3 C7 1.338(4) .
N3 N4 1.366(4) .
N1 C2 1.346(5) .
N5 C12 1.334(5) .
N5 N6 1.363(4) .
N6 C14 1.359(4) .
N6 B1 1.544(5) .
C14 C13 1.387(5) .
C14 C15 1.488(5) .
C6 C7 1.486(5) .
N4 C9 1.358(4) .
N4 B1 1.560(5) .
C17 C18 1.385(6) .
C17 C22 1.395(5) .
C17 C16 1.487(5) .
C11 C12 1.487(5) .
C4 C3 1.375(6) .
C4 C5 1.492(5) .
C8 C9 1.383(5) .
C8 C7 1.392(5) .
C8 H8 0.9500 .
C20 C19 1.369(7) .
C20 C21 1.391(7) .
C20 H20 0.9500 .
C3 C2 1.392(5) .
C3 H3 0.9500 .
C1 C2 1.485(5) .
C18 C19 1.381(6) .
C18 H18 0.9500 .
C9 C10 1.497(5) .
C12 C13 1.396(5) .
C5 H5A 0.9800 .
C5 H5B 0.9800 .
C5 H5C 0.9800 .
C10 H10A 0.9800 .
C10 H10B 0.9800 .
C10 H10C 0.9800 .
B1 H1 1.083(19) .
C22 C21 1.395(6) .
C22 H22 0.9500 .
C13 H13 0.9500 .
C21 H21 0.9500 .
C15 H15A 0.9800 .
C15 H15B 0.9800 .
C15 H15C 0.9800 .
C23 C27 1.349(12) .
C23 C24 1.390(14) .
C25 C26 1.339(14) .
C25 C24 1.363(14) .
C27 C26 1.431(14) 3_666
C27 C27 1.442(17) 3_666
C26 C27 1.431(14) 3_666

loop_
_geom_torsion_atom_site_label_1
_geom_torsion_atom_site_label_2
_geom_torsion_atom_site_label_3
_geom_torsion_atom_site_label_4
_geom_torsion
_geom_torsion_site_symmetry_4
N3 Ni1 O1 C16 164.0(2) .
N5 Ni1 O1 C16 38.5(5) .
N1 Ni1 O1 C16 -102.6(2) .
O2 Ni1 O1 C16 1.1(2) .
N3 Ni1 O2 C16 -53.4(4) .
N5 Ni1 O2 C16 -170.5(2) .
N1 Ni1 O2 C16 94.5(2) .
O1 Ni1 O2 C16 -1.1(2) .
N5 Ni1 N3 C7 126.4(4) .
N1 Ni1 N3 C7 -142.5(4) .
O2 Ni1 N3 C7 7.1(6) .
O1 Ni1 N3 C7 -39.6(4) .
C16 Ni1 N3 C7 -28.1(4) .
N5 Ni1 N3 N4 -47.1(2) .
N1 Ni1 N3 N4 44.1(2) .
O2 Ni1 N3 N4 -166.3(3) .
O1 Ni1 N3 N4 146.9(2) .
C16 Ni1 N3 N4 158.4(2) .
C4 N2 N1 C2 0.6(4) .
B1 N2 N1 C2 179.2(3) .
C4 N2 N1 Ni1 -178.6(2) .
B1 N2 N1 Ni1 0.0(4) .
N3 Ni1 N1 C2 136.4(3) .
N5 Ni1 N1 C2 -134.9(3) .
O2 Ni1 N1 C2 -32.4(4) .
O1 Ni1 N1 C2 34.4(4) .
C16 Ni1 N1 C2 1.2(4) .
N3 Ni1 N1 N2 -44.8(2) .
N5 Ni1 N1 N2 43.9(2) .
O2 Ni1 N1 N2 146.4(2) .
O1 Ni1 N1 N2 -146.8(2) .
C16 Ni1 N1 N2 -180.0(2) .
N3 Ni1 N5 C12 -128.3(4) .
N1 Ni1 N5 C12 140.9(4) .
O2 Ni1 N5 C12 32.7(4) .
O1 Ni1 N5 C12 -1.2(7) .
C16 Ni1 N5 C12 25.9(4) .
N3 Ni1 N5 N6 47.3(2) .
N1 Ni1 N5 N6 -43.5(3) .
O2 Ni1 N5 N6 -151.7(2) .
O1 Ni1 N5 N6 174.3(3) .
C16 Ni1 N5 N6 -158.6(2) .
C12 N5 N6 C14 -1.0(4) .
Ni1 N5 N6 C14 -177.8(2) .
C12 N5 N6 B1 175.6(3) .
Ni1 N5 N6 B1 -1.2(4) .
N5 N6 C14 C13 0.6(4) .
B1 N6 C14 C13 -175.5(4) .
N5 N6 C14 C15 -178.1(3) .
B1 N6 C14 C15 5.8(6) .
C7 N3 N4 C9 0.7(4) .
Ni1 N3 N4 C9 176.0(2) .
C7 N3 N4 B1 -173.9(3) .
Ni1 N3 N4 B1 1.4(4) .
N1 N2 C4 C3 -0.8(4) .
B1 N2 C4 C3 -179.1(3) .
N1 N2 C4 C5 178.2(3) .
B1 N2 C4 C5 -0.1(6) .
N2 C4 C3 C2 0.6(4) .
C5 C4 C3 C2 -178.3(4) .
N4 N3 C7 C8 -0.7(4) .
Ni1 N3 C7 C8 -174.6(3) .
N4 N3 C7 C6 177.6(3) .
Ni1 N3 C7 C6 3.7(5) .
C9 C8 C7 N3 0.5(4) .
C9 C8 C7 C6 -177.6(4) .
F6 C6 C7 N3 -39.2(5) .
F4 C6 C7 N3 -159.0(3) .
F5 C6 C7 N3 81.5(4) .
F6 C6 C7 C8 138.8(4) .
F4 C6 C7 C8 18.9(5) .
F5 C6 C7 C8 -100.5(4) .
C22 C17 C18 C19 0.0(6) .
C16 C17 C18 C19 -178.5(4) .
N3 N4 C9 C8 -0.4(4) .
B1 N4 C9 C8 173.3(3) .
N3 N4 C9 C10 179.0(3) .
B1 N4 C9 C10 -7.4(6) .
C7 C8 C9 N4 -0.1(4) .
C7 C8 C9 C10 -179.4(4) .
N2 N1 C2 C3 -0.2(4) .
Ni1 N1 C2 C3 178.6(3) .
N2 N1 C2 C1 178.8(3) .
Ni1 N1 C2 C1 -2.3(5) .
C4 C3 C2 N1 -0.2(4) .
C4 C3 C2 C1 -179.2(3) .
F3 C1 C2 N1 55.1(5) .
F1 C1 C2 N1 -66.6(5) .
F2 C1 C2 N1 175.2(3) .
F3 C1 C2 C3 -126.0(4) .
F1 C1 C2 C3 112.3(4) .
F2 C1 C2 C3 -5.9(5) .
N6 N5 C12 C13 1.0(4) .
Ni1 N5 C12 C13 176.9(3) .
N6 N5 C12 C11 -176.6(3) .
Ni1 N5 C12 C11 -0.8(6) .
F8 C11 C12 N5 -81.9(4) .
F7 C11 C12 N5 39.0(5) .
F9 C11 C12 N5 158.5(3) .
F8 C11 C12 C13 100.9(4) .
F7 C11 C12 C13 -138.2(4) .
F9 C11 C12 C13 -18.7(5) .
Ni1 O2 C16 O1 1.9(3) .
Ni1 O2 C16 C17 -176.2(3) .
Ni1 O1 C16 O2 -1.9(3) .
Ni1 O1 C16 C17 176.2(3) .
C18 C17 C16 O2 166.0(4) .
C22 C17 C16 O2 -12.5(6) .
C18 C17 C16 O1 -12.0(6) .
C22 C17 C16 O1 169.5(4) .
N3 Ni1 C16 O2 156.6(2) .
N5 Ni1 C16 O2 12.8(3) .
N1 Ni1 C16 O2 -95.8(2) .
O1 Ni1 C16 O2 178.1(4) .
N3 Ni1 C16 O1 -21.4(3) .
N5 Ni1 C16 O1 -165.3(2) .
N1 Ni1 C16 O1 86.1(2) .
O2 Ni1 C16 O1 -178.1(4) .
C21 C20 C19 C18 -2.3(7) .
C21 C20 C19 Cl1 179.9(4) .
C17 C18 C19 C20 1.2(7) .
C17 C18 C19 Cl1 179.0(3) .
C4 N2 B1 N6 119.5(4) .
N1 N2 B1 N6 -58.7(4) .
C4 N2 B1 N4 -122.7(4) .
N1 N2 B1 N4 59.1(4) .
C14 N6 B1 N2 -124.8(4) .
N5 N6 B1 N2 59.4(4) .
C14 N6 B1 N4 116.8(4) .
N5 N6 B1 N4 -58.9(4) .
C9 N4 B1 N2 126.7(4) .
N3 N4 B1 N2 -60.1(4) .
C9 N4 B1 N6 -114.2(4) .
N3 N4 B1 N6 59.0(4) .
C18 C17 C22 C21 0.0(6) .
C16 C17 C22 C21 178.5(4) .
N6 C14 C13 C12 0.1(4) .
C15 C14 C13 C12 178.6(4) .
N5 C12 C13 C14 -0.7(4) .
C11 C12 C13 C14 176.7(4) .
C19 C20 C21 C22 2.2(7) .
C17 C22 C21 C20 -1.1(7) .
C26 C25 C24 C23 -3.3(17) .
C27 C23 C24 C25 1.7(14) .
C24 C23 C27 C26 178.9(9) 3_666
C24 C23 C27 C27 0.4(14) 3_666
C24 C25 C26 C27 2.1(15) 3_666
